data_1524405
loop_
_publ_author_name
'Ghassem, H.'
'Raman, A.'

_publ_section_title
;
 Intermediate phases in some rare earth-rhodium systems
;
_journal_name_full 'Zeitschrift fuer Metallkunde'
_journal_page_first 197
_journal_page_last 199
_journal_volume 64
_journal_year 1973
_chemical_formula_sum 'Dy Rh5'
_space_group_IT_number 191
_symmetry_space_group_name_Hall '-P 6 2'
_symmetry_space_group_name_H-M 'P 6/m m m'
_cell_angle_alpha 90
_cell_angle_beta 90
_cell_angle_gamma 120
_cell_formula_units_Z 1
_cell_length_a 5.144
_cell_length_b 5.144
_cell_length_c 4.294
_cell_volume 98.400
_citation_journal_id_ASTM ZEMTAE
_cod_data_source_file Ghassem_ZEMTAE_1973_1826.cif
_cod_data_source_block Dy1Rh5
_cod_original_cell_volume 98.39989
_cod_original_formula_sum 'Dy1 Rh5'
_cod_database_code 1524405

loop_
_symmetry_equiv_pos_as_xyz
x,y,z
x-y,x,z
-y,x-y,z
-x,-y,z
-x+y,-x,z
y,-x+y,z
-y,-x,-z
x-y,-y,-z
x,x-y,-z
y,x,-z
-x+y,y,-z
-x,-x+y,-z
-x,-y,-z
-x+y,-x,-z
y,-x+y,-z
x,y,-z
x-y,x,-z
-y,x-y,-z
y,x,z
-x+y,y,z
-x,-x+y,z
-y,-x,z
x-y,-y,z
x,x-y,z

loop_
_atom_site_label
_atom_site_type_symbol
_atom_site_fract_x
_atom_site_fract_y
_atom_site_fract_z
_atom_site_occupancy
_atom_site_U_iso_or_equiv
Rh1 Rh 0.3333 0.6667 0 1 0.0
Dy1 Dy 0 0 0 1 0.0
Rh2 Rh 0.5 0 0.5 1 0.0
